data_4102638
loop_
_publ_author_name
'Matthew D. Millard'
'Curtis E. Moore'
'Arnold L. Rheingold'
'Joshua S. Figueroa'

_publ_section_title
;
 Four-Coordinate Iridium(I) Monohydrides: Reversible Dinitrogen Binding,
 Bond Activations, and Deprotonations
;
_journal_name_full 'Journal of the American Chemical Society'
_journal_page_first 8921
_journal_page_last 8923
_journal_paper_doi 10.1021/ja1037808
_journal_volume 132
_journal_year 2010
_chemical_formula_sum 'C34 H63 Ir N2 P2'
_chemical_formula_weight 754.00
_chemical_name_common HIr(N2)(P(CH2Ad)(i-Pr)2)2
_chemical_name_systematic
; 
 ? 
;
_space_group_IT_number 14
_symmetry_cell_setting monoclinic
_symmetry_space_group_name_Hall '-P 2yn'
_symmetry_space_group_name_H-M 'P 1 21/n 1'
_atom_sites_solution_hydrogens geom
_atom_sites_solution_primary direct
_atom_sites_solution_secondary difmap
_audit_creation_method SHELXL-97
_cell_angle_alpha 90.00
_cell_angle_beta 102.6540(10)
_cell_angle_gamma 90.00
_cell_formula_units_Z 4
_cell_length_a 15.6940(9)
_cell_length_b 13.1160(7)
_cell_length_c 17.2375(9)
_cell_measurement_reflns_used 9858
_cell_measurement_temperature 100(2)
_cell_measurement_theta_max 25.05
_cell_measurement_theta_min 2.52
_cell_volume 3462.0(3)
_computing_cell_refinement 'Bruker SAINT'
_computing_data_collection 'Bruker APEX2'
_computing_data_reduction 'Bruker SAINT'
_computing_molecular_graphics 'Bruker SHELXTL'
_computing_publication_material 'Bruker SHELXTL'
_computing_structure_refinement 'SHELXL-97 (Sheldrick, 2008)'
_computing_structure_solution 'SHELXS-97 (Sheldrick, 2008)'
_diffrn_ambient_temperature 100(2)
_diffrn_measured_fraction_theta_full 1.000
_diffrn_measured_fraction_theta_max 1.000
_diffrn_measurement_device_type 'Bruker APEX CCD'
_diffrn_measurement_method '\f and \w scans'
_diffrn_radiation_monochromator graphite
_diffrn_radiation_source 'fine-focus sealed tube'
_diffrn_radiation_type MoK\a
_diffrn_radiation_wavelength 0.71073
_diffrn_reflns_av_R_equivalents 0.0234
_diffrn_reflns_av_sigmaI/netI 0.0110
_diffrn_reflns_limit_h_max 18
_diffrn_reflns_limit_h_min -18
_diffrn_reflns_limit_k_max 15
_diffrn_reflns_limit_k_min -15
_diffrn_reflns_limit_l_max 20
_diffrn_reflns_limit_l_min -20
_diffrn_reflns_number 58934
_diffrn_reflns_theta_full 25.00
_diffrn_reflns_theta_max 25.05
_diffrn_reflns_theta_min 1.59
_exptl_absorpt_coefficient_mu 3.973
_exptl_absorpt_correction_T_max 0.5349
_exptl_absorpt_correction_T_min 0.4892
_exptl_absorpt_correction_type multi-scan
_exptl_absorpt_process_details SADABS
_exptl_crystal_colour Yellow
_exptl_crystal_density_diffrn 1.447
_exptl_crystal_density_method 'not measured'
_exptl_crystal_description Block
_exptl_crystal_F_000 1552
_exptl_crystal_size_max 0.21
_exptl_crystal_size_mid 0.20
_exptl_crystal_size_min 0.18
_refine_diff_density_max 0.695
_refine_diff_density_min -0.492
_refine_diff_density_rms 0.067
_refine_ls_extinction_coef 0.000297
_refine_ls_extinction_method SHELXL
_refine_ls_goodness_of_fit_ref 1.014
_refine_ls_hydrogen_treatment mixed
_refine_ls_matrix_type full
_refine_ls_number_parameters 455
_refine_ls_number_reflns 6146
_refine_ls_number_restraints 24
_refine_ls_restrained_S_all 1.013
_refine_ls_R_factor_all 0.0192
_refine_ls_R_factor_gt 0.0172
_refine_ls_shift/su_max 0.003
_refine_ls_shift/su_mean 0.000
_refine_ls_structure_factor_coef Fsqd
_refine_ls_weighting_details 'calc w=1/[\s^2^(Fo^2^)+(0.0288P)^2^+5.3123P] where P=(Fo^2^+2Fc^2^)/3'
_refine_ls_weighting_scheme calc
_refine_ls_wR_factor_gt 0.0462
_refine_ls_wR_factor_ref 0.0494
_reflns_number_gt 5809
_reflns_number_total 6146
_reflns_threshold_expression >2sigma(I)
_cod_data_source_file ja1037808_si_002_05.cif
_cod_data_source_block Jfig164
_cod_database_code 4102638

loop_
_symmetry_equiv_pos_as_xyz
'x, y, z'
'-x+1/2, y+1/2, -z+1/2'
'-x, -y, -z'
'x-1/2, -y-1/2, z-1/2'

loop_
_atom_site_label
_atom_site_type_symbol
_atom_site_fract_x
_atom_site_fract_y
_atom_site_fract_z
_atom_site_U_iso_or_equiv
_atom_site_adp_type
_atom_site_occupancy
_atom_site_symmetry_multiplicity
_atom_site_calc_flag
_atom_site_refinement_flags
_atom_site_disorder_assembly
_atom_site_disorder_group
Ir1 Ir 0.769588(6) 0.291190(7) 0.062874(5) 0.01611(4) Uani 1 1 d . A .
P1 P 0.75948(4) 0.37035(5) 0.17921(4) 0.01902(13) Uani 1 1 d . . .
P2 P 0.77999(4) 0.24369(5) -0.06249(4) 0.01891(13) Uani 1 1 d . . .
N1 N 0.78342(16) 0.15481(19) 0.10640(14) 0.0311(5) Uani 1 1 d . . .
N2 N 0.7921(2) 0.0765(2) 0.13103(17) 0.0535(8) Uani 1 1 d . A .
C1 C 0.64974(15) 0.40778(19) 0.19291(15) 0.0210(5) Uani 1 1 d . . .
H1A H 0.6525 0.4088 0.2508 0.025 Uiso 1 1 calc R . .
H1B H 0.6395 0.4789 0.1739 0.025 Uiso 1 1 calc R . .
C2 C 0.56869(15) 0.34583(18) 0.15416(14) 0.0165(5) Uani 1 1 d . . .
C3 C 0.54780(16) 0.3591(2) 0.06360(14) 0.0216(5) Uani 1 1 d . . .
H3A H 0.5409 0.4325 0.0503 0.026 Uiso 1 1 calc R . .
H3B H 0.5968 0.3325 0.0419 0.026 Uiso 1 1 calc R . .
C4 C 0.46390(19) 0.3024(2) 0.02551(17) 0.0321(7) Uani 1 1 d . . .
H4 H 0.4517 0.3115 -0.0335 0.039 Uiso 1 1 calc R . .
C5 C 0.38764(18) 0.3454(3) 0.05765(18) 0.0433(8) Uani 1 1 d . . .
H5A H 0.3329 0.3097 0.0327 0.052 Uiso 1 1 calc R . .
H5B H 0.3802 0.4189 0.0448 0.052 Uiso 1 1 calc R . .
C6 C 0.40727(17) 0.3301(3) 0.14853(17) 0.0359(7) Uani 1 1 d . . .
H6 H 0.3577 0.3580 0.1700 0.043 Uiso 1 1 calc R . .
C7 C 0.49077(16) 0.3871(2) 0.18603(16) 0.0256(6) Uani 1 1 d . . .
H7A H 0.5029 0.3790 0.2445 0.031 Uiso 1 1 calc R . .
H7B H 0.4831 0.4607 0.1737 0.031 Uiso 1 1 calc R . .
C8 C 0.57856(17) 0.23196(19) 0.17414(16) 0.0215(5) Uani 1 1 d . . .
H8A H 0.5912 0.2227 0.2325 0.026 Uiso 1 1 calc R . .
H8B H 0.6281 0.2037 0.1541 0.026 Uiso 1 1 calc R . .
C9 C 0.4943(2) 0.1744(2) 0.13615(18) 0.0335(7) Uani 1 1 d . . .
H9 H 0.5016 0.1001 0.1490 0.040 Uiso 1 1 calc R . .
C10 C 0.4181(2) 0.2172(3) 0.1685(2) 0.0418(9) Uani 1 1 d . . .
H10A H 0.3637 0.1803 0.1444 0.050 Uiso 1 1 calc R . .
H10B H 0.4297 0.2077 0.2268 0.050 Uiso 1 1 calc R . .
C11 C 0.4754(2) 0.1893(3) 0.04561(19) 0.0393(8) Uani 1 1 d . . .
H11A H 0.5244 0.1616 0.0244 0.047 Uiso 1 1 calc R . .
H11B H 0.4217 0.1518 0.0205 0.047 Uiso 1 1 calc R . .
C12 C 0.80166(19) 0.2923(2) 0.26993(16) 0.0305(7) Uani 1 1 d . . .
H12 H 0.7612 0.2327 0.2658 0.037 Uiso 1 1 calc R . .
C13 C 0.8926(2) 0.2464(4) 0.2734(2) 0.0565(11) Uani 1 1 d . . .
H13A H 0.9375 0.2964 0.2964 0.085 Uiso 1 1 calc R . .
H13B H 0.8984 0.2287 0.2196 0.085 Uiso 1 1 calc R . .
H13C H 0.8999 0.1849 0.3065 0.085 Uiso 1 1 calc R . .
C14 C 0.8000(2) 0.3424(3) 0.34940(17) 0.0468(9) Uani 1 1 d . . .
H14A H 0.8173 0.2925 0.3923 0.070 Uiso 1 1 calc R . .
H14B H 0.7409 0.3670 0.3487 0.070 Uiso 1 1 calc R . .
H14C H 0.8408 0.4000 0.3583 0.070 Uiso 1 1 calc R . .
C15 C 0.81675(18) 0.4948(2) 0.19777(16) 0.0311(6) Uani 1 1 d . . .
H15 H 0.8103 0.5201 0.2509 0.037 Uiso 1 1 calc R . .
C16 C 0.7769(3) 0.5742(3) 0.13595(18) 0.0552(11) Uani 1 1 d . . .
H16A H 0.8080 0.6390 0.1482 0.083 Uiso 1 1 calc R . .
H16B H 0.7152 0.5837 0.1367 0.083 Uiso 1 1 calc R . .
H16C H 0.7819 0.5509 0.0831 0.083 Uiso 1 1 calc R . .
C17 C 0.9143(2) 0.4837(3) 0.2004(3) 0.0800(17) Uani 1 1 d . . .
H17A H 0.9223 0.4523 0.1508 0.120 Uiso 1 1 calc R . .
H17B H 0.9412 0.4405 0.2455 0.120 Uiso 1 1 calc R . .
H17C H 0.9419 0.5511 0.2064 0.120 Uiso 1 1 calc R . .
C18 C 0.8872(6) 0.2746(6) -0.0873(5) 0.0190(16) Uani 0.50 1 d P A 1
H18A H 0.8890 0.2404 -0.1381 0.023 Uiso 0.50 1 calc PR A 1
H18B H 0.8887 0.3490 -0.0968 0.023 Uiso 0.50 1 calc PR A 1
C19 C 0.97347(16) 0.2453(2) -0.02489(15) 0.0203(5) Uani 1 1 d . . .
C20 C 0.9846(5) 0.3257(8) 0.0449(5) 0.0177(19) Uani 0.50 1 d PD A 1
H20A H 0.9829 0.3958 0.0232 0.021 Uiso 0.50 1 calc PR A 1
H20B H 0.9364 0.3185 0.0733 0.021 Uiso 0.50 1 calc PR A 1
C21 C 1.0729(4) 0.3063(7) 0.1025(5) 0.0250(16) Uani 0.50 1 d PD A 1
H21 H 1.0803 0.3550 0.1482 0.030 Uiso 0.50 1 calc PR A 1
C22 C 1.1464(8) 0.3219(10) 0.0589(8) 0.032(3) Uani 0.50 1 d PD A 1
H22A H 1.2034 0.3105 0.0960 0.039 Uiso 0.50 1 calc PR A 1
H22B H 1.1452 0.3929 0.0392 0.039 Uiso 0.50 1 calc PR A 1
C23 C 1.1366(10) 0.2475(8) -0.0115(8) 0.019(4) Uani 0.50 1 d PD A 1
H23 H 1.1851 0.2586 -0.0398 0.023 Uiso 0.50 1 calc PR A 1
C24 C 1.0485(9) 0.2671(7) -0.0686(7) 0.023(2) Uani 0.50 1 d PD A 1
H24A H 1.0423 0.2222 -0.1157 0.028 Uiso 0.50 1 calc PR A 1
H24B H 1.0453 0.3388 -0.0870 0.028 Uiso 0.50 1 calc PR A 1
C25 C 0.9783(5) 0.1425(6) 0.0057(4) 0.0181(16) Uani 0.50 1 d PD A 1
H25A H 0.9708 0.0936 -0.0390 0.022 Uiso 0.50 1 calc PR A 1
H25B H 0.9302 0.1313 0.0336 0.022 Uiso 0.50 1 calc PR A 1
C26 C 1.0665(4) 0.1229(5) 0.0636(4) 0.0212(13) Uani 0.50 1 d PD A 1
H26 H 1.0682 0.0513 0.0838 0.025 Uiso 0.50 1 calc PR A 1
C27 C 1.1409(4) 0.1393(5) 0.0210(4) 0.0209(14) Uani 0.50 1 d PD A 1
H27A H 1.1976 0.1281 0.0585 0.025 Uiso 0.50 1 calc PR A 1
H27B H 1.1359 0.0898 -0.0232 0.025 Uiso 0.50 1 calc PR A 1
C28 C 1.0764(5) 0.1972(9) 0.1334(4) 0.0258(17) Uani 0.50 1 d PD A 1
H28A H 1.0288 0.1861 0.1619 0.031 Uiso 0.50 1 calc PR A 1
H28B H 1.1328 0.1852 0.1712 0.031 Uiso 0.50 1 calc PR A 1
C29 C 0.7491(2) 0.1092(2) -0.08860(16) 0.0312(6) Uani 1 1 d . A .
H29 H 0.7963 0.0669 -0.0554 0.037 Uiso 1 1 calc R . .
C30 C 0.7458(3) 0.0775(3) -0.1747(2) 0.0597(11) Uani 1 1 d . . .
H30A H 0.7344 0.0041 -0.1805 0.090 Uiso 1 1 calc R A .
H30B H 0.8019 0.0930 -0.1882 0.090 Uiso 1 1 calc R . .
H30C H 0.6991 0.1150 -0.2103 0.090 Uiso 1 1 calc R . .
C31 C 0.6654(2) 0.0754(2) -0.0662(2) 0.0469(8) Uani 1 1 d . . .
H31A H 0.6152 0.0995 -0.1063 0.070 Uiso 1 1 calc R A .
H31B H 0.6627 0.1040 -0.0143 0.070 Uiso 1 1 calc R . .
H31C H 0.6640 0.0008 -0.0635 0.070 Uiso 1 1 calc R . .
C32 C 0.71479(19) 0.3196(2) -0.14559(16) 0.0268(6) Uani 1 1 d . A .
H32 H 0.7221 0.2881 -0.1965 0.032 Uiso 1 1 calc R . .
C33 C 0.6185(2) 0.3171(3) -0.1449(2) 0.0441(8) Uani 1 1 d . . .
H33A H 0.6098 0.3446 -0.0944 0.066 Uiso 1 1 calc R A .
H33B H 0.5975 0.2466 -0.1510 0.066 Uiso 1 1 calc R . .
H33C H 0.5860 0.3585 -0.1889 0.066 Uiso 1 1 calc R . .
C34 C 0.7444(3) 0.4300(3) -0.1451(2) 0.0552(10) Uani 1 1 d . . .
H34A H 0.7099 0.4653 -0.1917 0.083 Uiso 1 1 calc R A .
H34B H 0.8063 0.4323 -0.1469 0.083 Uiso 1 1 calc R . .
H34C H 0.7359 0.4635 -0.0966 0.083 Uiso 1 1 calc R . .
C18B C 0.8902(6) 0.2289(7) -0.0878(5) 0.0251(18) Uani 0.50 1 d P A 2
H18C H 0.8929 0.1590 -0.1089 0.030 Uiso 0.50 1 calc PR A 2
H18D H 0.8920 0.2764 -0.1320 0.030 Uiso 0.50 1 calc PR A 2
C20B C 0.9806(6) 0.3427(7) 0.0180(5) 0.0179(19) Uani 0.50 1 d PD A 2
H20C H 0.9310 0.3493 0.0446 0.022 Uiso 0.50 1 calc PR A 2
H20D H 0.9766 0.3993 -0.0206 0.022 Uiso 0.50 1 calc PR A 2
C21B C 1.0663(5) 0.3518(6) 0.0801(5) 0.0262(17) Uani 0.50 1 d PD A 2
H21B H 1.0681 0.4194 0.1073 0.031 Uiso 0.50 1 calc PR A 2
C22B C 1.1442(8) 0.3433(9) 0.0410(8) 0.023(3) Uani 0.50 1 d PD A 2
H22C H 1.1993 0.3481 0.0817 0.027 Uiso 0.50 1 calc PR A 2
H22D H 1.1429 0.3994 0.0023 0.027 Uiso 0.50 1 calc PR A 2
C23B C 1.1390(9) 0.2402(10) -0.0016(8) 0.029(5) Uani 0.50 1 d PD A 2
H23B H 1.1890 0.2345 -0.0287 0.034 Uiso 0.50 1 calc PR A 2
C24B C 1.0527(8) 0.2312(8) -0.0641(7) 0.026(2) Uani 0.50 1 d PD A 2
H24C H 1.0494 0.1634 -0.0899 0.031 Uiso 0.50 1 calc PR A 2
H24D H 1.0509 0.2837 -0.1057 0.031 Uiso 0.50 1 calc PR A 2
C25B C 0.9816(5) 0.1535(6) 0.0394(5) 0.0246(17) Uani 0.50 1 d PD A 2
H25C H 0.9324 0.1567 0.0667 0.030 Uiso 0.50 1 calc PR A 2
H25D H 0.9793 0.0869 0.0120 0.030 Uiso 0.50 1 calc PR A 2
C26B C 1.0688(5) 0.1641(7) 0.1005(6) 0.0288(19) Uani 0.50 1 d PD A 2
H26B H 1.0733 0.1090 0.1414 0.035 Uiso 0.50 1 calc PR A 2
C27B C 1.1451(5) 0.1546(6) 0.0588(5) 0.0357(18) Uani 0.50 1 d PD A 2
H27C H 1.2012 0.1592 0.0983 0.043 Uiso 0.50 1 calc PR A 2
H27D H 1.1428 0.0878 0.0317 0.043 Uiso 0.50 1 calc PR A 2
C28B C 1.0717(4) 0.2677(9) 0.1411(4) 0.0319(16) Uani 0.50 1 d PD A 2
H28C H 1.0223 0.2736 0.1679 0.038 Uiso 0.50 1 calc PR A 2
H28D H 1.1267 0.2743 0.1818 0.038 Uiso 0.50 1 calc PR A 2
H1IR H 0.759(2) 0.404(3) 0.028(2) 0.046(10) Uiso 1 1 d . . .

loop_
_atom_site_aniso_label
_atom_site_aniso_U_11
_atom_site_aniso_U_22
_atom_site_aniso_U_33
_atom_site_aniso_U_23
_atom_site_aniso_U_13
_atom_site_aniso_U_12
Ir1 0.01298(6) 0.02335(7) 0.01189(6) -0.00053(3) 0.00249(4) -0.00127(3)
P1 0.0134(3) 0.0312(3) 0.0123(3) -0.0021(2) 0.0026(2) -0.0047(2)
P2 0.0134(3) 0.0300(3) 0.0128(3) -0.0002(3) 0.0017(2) -0.0001(3)
N1 0.0386(14) 0.0356(14) 0.0224(12) 0.0083(10) 0.0136(10) 0.0129(11)
N2 0.085(2) 0.0446(17) 0.0381(16) 0.0159(14) 0.0298(16) 0.0273(16)
C1 0.0177(12) 0.0227(12) 0.0222(13) -0.0046(10) 0.0034(10) -0.0013(10)
C2 0.0107(11) 0.0207(12) 0.0175(12) -0.0003(9) 0.0019(9) 0.0009(9)
C3 0.0153(12) 0.0317(14) 0.0173(12) 0.0046(10) 0.0023(10) 0.0026(10)
C4 0.0168(14) 0.062(2) 0.0162(14) -0.0052(12) 0.0011(11) -0.0057(12)
C5 0.0112(13) 0.088(3) 0.0282(16) -0.0054(16) -0.0015(11) 0.0019(15)
C6 0.0134(13) 0.069(2) 0.0262(15) -0.0080(15) 0.0067(11) -0.0008(14)
C7 0.0160(12) 0.0385(15) 0.0226(13) -0.0027(11) 0.0052(10) 0.0062(11)
C8 0.0213(13) 0.0214(12) 0.0228(13) 0.0010(10) 0.0070(11) -0.0009(10)
C9 0.0369(16) 0.0323(15) 0.0349(16) -0.0061(13) 0.0159(13) -0.0171(13)
C10 0.0274(16) 0.072(2) 0.0295(17) -0.0098(15) 0.0139(14) -0.0282(15)
C11 0.0300(16) 0.057(2) 0.0322(17) -0.0203(15) 0.0107(13) -0.0219(14)
C12 0.0175(14) 0.059(2) 0.0149(13) 0.0049(12) 0.0042(11) 0.0096(12)
C13 0.0243(17) 0.119(3) 0.0255(17) 0.013(2) 0.0040(13) 0.027(2)
C14 0.050(2) 0.073(3) 0.0155(14) 0.0030(15) 0.0029(13) 0.0099(18)
C15 0.0274(14) 0.0450(17) 0.0238(14) -0.0192(12) 0.0121(11) -0.0181(12)
C16 0.092(3) 0.052(2) 0.0232(15) -0.0056(14) 0.0163(17) -0.049(2)
C17 0.040(2) 0.080(3) 0.135(4) -0.081(3) 0.053(2) -0.042(2)
C18 0.015(3) 0.024(4) 0.019(3) 0.001(4) 0.005(2) 0.000(4)
C19 0.0159(12) 0.0269(14) 0.0185(12) -0.0012(11) 0.0048(10) -0.0015(10)
C20 0.017(3) 0.020(4) 0.020(5) -0.001(3) 0.011(3) -0.004(2)
C21 0.019(3) 0.037(6) 0.020(5) -0.015(4) 0.006(3) -0.007(4)
C22 0.022(4) 0.032(6) 0.045(7) -0.008(5) 0.010(4) -0.009(4)
C23 0.023(7) 0.014(6) 0.020(5) -0.002(4) 0.007(4) 0.000(4)
C24 0.015(4) 0.028(5) 0.026(4) 0.003(4) 0.005(3) 0.006(4)
C25 0.016(3) 0.026(3) 0.012(4) 0.001(3) 0.004(3) 0.000(2)
C26 0.019(3) 0.024(3) 0.020(3) 0.003(2) 0.001(3) 0.000(3)
C27 0.015(3) 0.023(4) 0.023(4) 0.000(3) 0.002(3) 0.004(2)
C28 0.011(3) 0.054(6) 0.011(4) -0.005(4) -0.001(3) 0.004(4)
C29 0.0435(17) 0.0287(14) 0.0208(13) -0.0044(11) 0.0055(12) 0.0122(12)
C30 0.115(4) 0.0384(19) 0.0276(17) -0.0101(14) 0.020(2) 0.006(2)
C31 0.062(2) 0.0296(16) 0.048(2) -0.0105(14) 0.0096(17) -0.0156(15)
C32 0.0353(16) 0.0282(14) 0.0153(13) 0.0025(11) 0.0020(11) 0.0001(12)
C33 0.0293(17) 0.053(2) 0.0409(19) 0.0096(16) -0.0111(14) 0.0116(15)
C34 0.093(3) 0.0342(18) 0.0413(19) 0.0052(15) 0.020(2) -0.0150(19)
C18B 0.013(3) 0.045(5) 0.018(3) -0.006(4) 0.006(2) 0.004(4)
C20B 0.018(3) 0.022(4) 0.017(5) 0.003(3) 0.012(3) -0.001(2)
C21B 0.020(3) 0.030(4) 0.031(4) -0.007(3) 0.011(3) -0.006(3)
C22B 0.014(4) 0.019(5) 0.039(6) -0.006(4) 0.013(4) -0.009(3)
C23B 0.005(6) 0.054(10) 0.027(6) -0.006(5) 0.004(4) -0.001(5)
C24B 0.015(4) 0.047(7) 0.018(4) -0.003(5) 0.007(3) 0.005(5)
C25B 0.024(3) 0.019(3) 0.030(5) 0.010(4) 0.005(4) -0.001(2)
C26B 0.023(3) 0.028(5) 0.033(6) 0.017(4) 0.001(5) -0.001(4)
C27B 0.028(4) 0.032(4) 0.045(5) 0.001(4) 0.003(4) 0.003(3)
C28B 0.013(3) 0.062(6) 0.021(4) -0.002(5) 0.004(3) -0.006(3)

loop_
_atom_type_symbol
_atom_type_description
_atom_type_scat_dispersion_real
_atom_type_scat_dispersion_imag
_atom_type_scat_source
C C 0.0033 0.0016 'International Tables Vol C Tables 4.2.6.8 and 6.1.1.4'
H H 0.0000 0.0000 'International Tables Vol C Tables 4.2.6.8 and 6.1.1.4'
N N 0.0061 0.0033 'International Tables Vol C Tables 4.2.6.8 and 6.1.1.4'
P P 0.1023 0.0942 'International Tables Vol C Tables 4.2.6.8 and 6.1.1.4'
Ir Ir -1.4442 7.9887 'International Tables Vol C Tables 4.2.6.8 and 6.1.1.4'

loop_
_geom_angle_atom_site_label_1
_geom_angle_atom_site_label_2
_geom_angle_atom_site_label_3
_geom_angle
N1 Ir1 P2 95.13(7)
N1 Ir1 P1 95.90(7)
P2 Ir1 P1 168.89(2)
N1 Ir1 H1IR 179.3(14)
P2 Ir1 H1IR 85.5(13)
P1 Ir1 H1IR 83.5(13)
C1 P1 C15 99.97(12)
C1 P1 C12 101.97(12)
C15 P1 C12 105.59(14)
C1 P1 Ir1 118.36(8)
C15 P1 Ir1 115.13(9)
C12 P1 Ir1 113.87(10)
C32 P2 C29 104.59(13)
C32 P2 C18 94.5(3)
C29 P2 C18 110.5(3)
C32 P2 C18B 104.8(3)
C29 P2 C18B 92.9(3)
C18 P2 C18B 18.5(2)
C32 P2 Ir1 116.17(9)
C29 P2 Ir1 114.72(9)
C18 P2 Ir1 114.3(3)
C18B P2 Ir1 120.4(3)
N2 N1 Ir1 179.3(3)
C2 C1 P1 120.59(17)
C2 C1 H1A 107.2
P1 C1 H1A 107.2
C2 C1 H1B 107.2
P1 C1 H1B 107.2
H1A C1 H1B 106.8
C8 C2 C3 109.2(2)
C8 C2 C1 112.64(19)
C3 C2 C1 110.8(2)
C8 C2 C7 108.1(2)
C3 C2 C7 108.23(19)
C1 C2 C7 107.8(2)
C4 C3 C2 110.7(2)
C4 C3 H3A 109.5
C2 C3 H3A 109.5
C4 C3 H3B 109.5
C2 C3 H3B 109.5
H3A C3 H3B 108.1
C11 C4 C3 109.1(2)
C11 C4 C5 109.8(3)
C3 C4 C5 109.5(2)
C11 C4 H4 109.5
C3 C4 H4 109.5
C5 C4 H4 109.5
C4 C5 C6 108.8(2)
C4 C5 H5A 109.9
C6 C5 H5A 109.9
C4 C5 H5B 109.9
C6 C5 H5B 109.9
H5A C5 H5B 108.3
C10 C6 C7 109.8(2)
C10 C6 C5 110.1(3)
C7 C6 C5 109.2(3)
C10 C6 H6 109.2
C7 C6 H6 109.2
C5 C6 H6 109.2
C6 C7 C2 110.6(2)
C6 C7 H7A 109.5
C2 C7 H7A 109.5
C6 C7 H7B 109.5
C2 C7 H7B 109.5
H7A C7 H7B 108.1
C2 C8 C9 110.3(2)
C2 C8 H8A 109.6
C9 C8 H8A 109.6
C2 C8 H8B 109.6
C9 C8 H8B 109.6
H8A C8 H8B 108.1
C10 C9 C11 109.3(3)
C10 C9 C8 109.4(2)
C11 C9 C8 109.0(2)
C10 C9 H9 109.7
C11 C9 H9 109.7
C8 C9 H9 109.7
C6 C10 C9 109.4(2)
C6 C10 H10A 109.8
C9 C10 H10A 109.8
C6 C10 H10B 109.8
C9 C10 H10B 109.8
H10A C10 H10B 108.2
C4 C11 C9 110.0(2)
C4 C11 H11A 109.7
C9 C11 H11A 109.7
C4 C11 H11B 109.7
C9 C11 H11B 109.7
H11A C11 H11B 108.2
C14 C12 C13 109.4(3)
C14 C12 P1 116.3(2)
C13 C12 P1 113.8(2)
C14 C12 H12 105.4
C13 C12 H12 105.4
P1 C12 H12 105.4
C12 C13 H13A 109.5
C12 C13 H13B 109.5
H13A C13 H13B 109.5
C12 C13 H13C 109.5
H13A C13 H13C 109.5
H13B C13 H13C 109.5
C12 C14 H14A 109.5
C12 C14 H14B 109.5
H14A C14 H14B 109.5
C12 C14 H14C 109.5
H14A C14 H14C 109.5
H14B C14 H14C 109.5
C16 C15 C17 109.9(3)
C16 C15 P1 111.80(19)
C17 C15 P1 111.4(2)
C16 C15 H15 107.9
C17 C15 H15 107.9
P1 C15 H15 107.9
C15 C16 H16A 109.5
C15 C16 H16B 109.5
H16A C16 H16B 109.5
C15 C16 H16C 109.5
H16A C16 H16C 109.5
H16B C16 H16C 109.5
C15 C17 H17A 109.5
C15 C17 H17B 109.5
H17A C17 H17B 109.5
C15 C17 H17C 109.5
H17A C17 H17C 109.5
H17B C17 H17C 109.5
C19 C18 P2 118.0(5)
C19 C18 H18A 107.8
P2 C18 H18A 107.8
C19 C18 H18B 107.8
P2 C18 H18B 107.8
H18A C18 H18B 107.1
C25 C19 C20B 129.5(4)
C25 C19 C18B 95.6(5)
C20B C19 C18B 116.2(5)
C25 C19 C24B 93.8(5)
C20B C19 C24B 110.1(6)
C18B C19 C24B 108.5(6)
C25 C19 C24 111.4(5)
C20B C19 C24 95.8(6)
C18B C19 C24 107.7(6)
C24B C19 C24 17.7(5)
C25 C19 C18 116.4(4)
C20B C19 C18 95.1(5)
C18B C19 C18 22.3(3)
C24B C19 C18 112.3(5)
C24 C19 C18 104.5(5)
C25 C19 C20 110.9(4)
C20B C19 C20 18.7(3)
C18B C19 C20 124.9(5)
C24B C19 C20 116.5(6)
C24 C19 C20 106.1(6)
C18 C19 C20 106.9(4)
C25 C19 C25B 21.1(3)
C20B C19 C25B 108.5(4)
C18B C19 C25B 108.0(5)
C24B C19 C25B 105.0(5)
C24 C19 C25B 120.8(5)
C18 C19 C25B 125.0(4)
C20 C19 C25B 89.8(4)
C21 C20 C19 108.3(6)
C21 C20 H20A 110.0
C19 C20 H20A 110.0
C21 C20 H20B 110.0
C19 C20 H20B 110.0
H20A C20 H20B 108.4
C22 C21 C28 109.0(7)
C22 C21 C20 109.4(9)
C28 C21 C20 109.8(6)
C22 C21 H21 109.6
C28 C21 H21 109.6
C20 C21 H21 109.6
C21 C22 C23 110.4(9)
C21 C22 H22A 109.6
C23 C22 H22A 109.6
C21 C22 H22B 109.6
C23 C22 H22B 109.6
H22A C22 H22B 108.1
C27 C23 C24 110.7(9)
C27 C23 C22 108.2(10)
C24 C23 C22 108.7(10)
C27 C23 H23 109.7
C24 C23 H23 109.7
C22 C23 H23 109.7
C23 C24 C19 109.2(9)
C23 C24 H24A 109.8
C19 C24 H24A 109.8
C23 C24 H24B 109.8
C19 C24 H24B 109.8
H24A C24 H24B 108.3
C19 C25 C26 111.1(5)
C19 C25 H25A 109.4
C26 C25 H25A 109.4
C19 C25 H25B 109.4
C26 C25 H25B 109.4
H25A C25 H25B 108.0
C27 C26 C28 109.4(6)
C27 C26 C25 109.8(5)
C28 C26 C25 109.0(6)
C27 C26 H26 109.6
C28 C26 H26 109.6
C25 C26 H26 109.6
C23 C27 C26 109.4(7)
C23 C27 H27A 109.8
C26 C27 H27A 109.8
C23 C27 H27B 109.8
C26 C27 H27B 109.8
H27A C27 H27B 108.2
C21 C28 C26 109.5(6)
C21 C28 H28A 109.8
C26 C28 H28A 109.8
C21 C28 H28B 109.8
C26 C28 H28B 109.8
H28A C28 H28B 108.2
C31 C29 C30 108.7(3)
C31 C29 P2 114.3(2)
C30 C29 P2 116.4(2)
C31 C29 H29 105.5
C30 C29 H29 105.5
P2 C29 H29 105.5
C29 C30 H30A 109.5
C29 C30 H30B 109.5
H30A C30 H30B 109.5
C29 C30 H30C 109.5
H30A C30 H30C 109.5
H30B C30 H30C 109.5
C29 C31 H31A 109.5
C29 C31 H31B 109.5
H31A C31 H31B 109.5
C29 C31 H31C 109.5
H31A C31 H31C 109.5
H31B C31 H31C 109.5
C33 C32 C34 109.0(3)
C33 C32 P2 111.4(2)
C34 C32 P2 113.0(2)
C33 C32 H32 107.8
C34 C32 H32 107.8
P2 C32 H32 107.8
C32 C33 H33A 109.5
C32 C33 H33B 109.5
H33A C33 H33B 109.5
C32 C33 H33C 109.5
H33A C33 H33C 109.5
H33B C33 H33C 109.5
C32 C34 H34A 109.5
C32 C34 H34B 109.5
H34A C34 H34B 109.5
C32 C34 H34C 109.5
H34A C34 H34C 109.5
H34B C34 H34C 109.5
C19 C18B P2 120.6(5)
C19 C18B H18C 107.2
P2 C18B H18C 107.2
C19 C18B H18D 107.2
P2 C18B H18D 107.2
H18C C18B H18D 106.8
C19 C20B C21B 112.2(7)
C19 C20B H20C 109.2
C21B C20B H20C 109.2
C19 C20B H20D 109.2
C21B C20B H20D 109.2
H20C C20B H20D 107.9
C28B C21B C22B 109.0(7)
C28B C21B C20B 109.7(6)
C22B C21B C20B 110.6(8)
C28B C21B H21B 109.2
C22B C21B H21B 109.2
C20B C21B H21B 109.2
C21B C22B C23B 108.3(8)
C21B C22B H22C 110.0
C23B C22B H22C 110.0
C21B C22B H22D 110.0
C23B C22B H22D 110.0
H22C C22B H22D 108.4
C27B C23B C22B 109.6(10)
C27B C23B C24B 109.7(9)
C22B C23B C24B 110.5(10)
C27B C23B H23B 109.0
C22B C23B H23B 109.0
C24B C23B H23B 109.0
C23B C24B C19 110.6(8)
C23B C24B H24C 109.5
C19 C24B H24C 109.5
C23B C24B H24D 109.5
C19 C24B H24D 109.5
H24C C24B H24D 108.1
C26B C25B C19 109.0(5)
C26B C25B H25C 109.9
C19 C25B H25C 109.9
C26B C25B H25D 109.9
C19 C25B H25D 109.9
H25C C25B H25D 108.3
C28B C26B C27B 109.8(6)
C28B C26B C25B 109.1(6)
C27B C26B C25B 109.9(8)
C28B C26B H26B 109.3
C27B C26B H26B 109.3
C25B C26B H26B 109.3
C23B C27B C26B 108.9(7)
C23B C27B H27C 109.9
C26B C27B H27C 109.9
C23B C27B H27D 109.9
C26B C27B H27D 109.9
H27C C27B H27D 108.3
C21B C28B C26B 109.9(6)
C21B C28B H28C 109.7
C26B C28B H28C 109.7
C21B C28B H28D 109.7
C26B C28B H28D 109.7
H28C C28B H28D 108.2

loop_
_geom_bond_atom_site_label_1
_geom_bond_atom_site_label_2
_geom_bond_distance
Ir1 N1 1.934(2)
Ir1 P2 2.2889(6)
Ir1 P1 2.2944(6)
Ir1 H1IR 1.60(4)
P1 C1 1.855(2)
P1 C15 1.857(3)
P1 C12 1.865(3)
P2 C32 1.857(3)
P2 C29 1.858(3)
P2 C18 1.870(9)
P2 C18B 1.885(8)
N1 N2 1.108(4)
C1 C2 1.534(3)
C1 H1A 0.9900
C1 H1B 0.9900
C2 C8 1.533(4)
C2 C3 1.533(3)
C2 C7 1.544(3)
C3 C4 1.529(4)
C3 H3A 0.9900
C3 H3B 0.9900
C4 C11 1.526(5)
C4 C5 1.532(4)
C4 H4 1.0000
C5 C6 1.542(4)
C5 H5A 0.9900
C5 H5B 0.9900
C6 C10 1.521(5)
C6 C7 1.524(4)
C6 H6 1.0000
C7 H7A 0.9900
C7 H7B 0.9900
C8 C9 1.539(4)
C8 H8A 0.9900
C8 H8B 0.9900
C9 C10 1.533(4)
C9 C11 1.536(4)
C9 H9 1.0000
C10 H10A 0.9900
C10 H10B 0.9900
C11 H11A 0.9900
C11 H11B 0.9900
C12 C14 1.525(4)
C12 C13 1.538(4)
C12 H12 1.0000
C13 H13A 0.9800
C13 H13B 0.9800
C13 H13C 0.9800
C14 H14A 0.9800
C14 H14B 0.9800
C14 H14C 0.9800
C15 C16 1.522(5)
C15 C17 1.528(4)
C15 H15 1.0000
C16 H16A 0.9800
C16 H16B 0.9800
C16 H16C 0.9800
C17 H17A 0.9800
C17 H17B 0.9800
C17 H17C 0.9800
C18 C19 1.581(9)
C18 H18A 0.9900
C18 H18B 0.9900
C19 C25 1.443(8)
C19 C20B 1.469(11)
C19 C18B 1.519(9)
C19 C24B 1.551(12)
C19 C24 1.557(13)
C19 C20 1.581(10)
C19 C25B 1.622(8)
C20 C21 1.540(10)
C20 H20A 0.9900
C20 H20B 0.9900
C21 C22 1.522(11)
C21 C28 1.524(12)
C21 H21 1.0000
C22 C23 1.537(11)
C22 H22A 0.9900
C22 H22B 0.9900
C23 C27 1.522(11)
C23 C24 1.534(12)
C23 H23 1.0000
C24 H24A 0.9900
C24 H24B 0.9900
C25 C26 1.540(9)
C25 H25A 0.9900
C25 H25B 0.9900
C26 C27 1.526(9)
C26 C28 1.529(9)
C26 H26 1.0000
C27 H27A 0.9900
C27 H27B 0.9900
C28 H28A 0.9900
C28 H28B 0.9900
C29 C31 1.515(5)
C29 C30 1.531(4)
C29 H29 1.0000
C30 H30A 0.9800
C30 H30B 0.9800
C30 H30C 0.9800
C31 H31A 0.9800
C31 H31B 0.9800
C31 H31C 0.9800
C32 C33 1.514(4)
C32 C34 1.519(4)
C32 H32 1.0000
C33 H33A 0.9800
C33 H33B 0.9800
C33 H33C 0.9800
C34 H34A 0.9800
C34 H34B 0.9800
C34 H34C 0.9800
C18B H18C 0.9900
C18B H18D 0.9900
C20B C21B 1.529(11)
C20B H20C 0.9900
C20B H20D 0.9900
C21B C28B 1.513(11)
C21B C22B 1.524(11)
C21B H21B 1.0000
C22B C23B 1.531(11)
C22B H22C 0.9900
C22B H22D 0.9900
C23B C27B 1.520(12)
C23B C24B 1.540(11)
C23B H23B 1.0000
C24B H24C 0.9900
C24B H24D 0.9900
C25B C26B 1.540(10)
C25B H25C 0.9900
C25B H25D 0.9900
C26B C28B 1.524(11)
C26B C27B 1.532(10)
C26B H26B 1.0000
C27B H27C 0.9900
C27B H27D 0.9900
C28B H28C 0.9900
C28B H28D 0.9900
